data_4024693
loop_
_publ_author_name
'Girish K. Rawal'
'Shikha Rani'
'Nitee Kumari'
'Yashwant D. Vankar'

_publ_section_title
;
Regio- and Stereocontrolled Selective Debenzylation and Substitution
Reactions of C-2 Formyl Glycals. Application in the Synthesis of
Constrained \b-Sugar Amino Acids
;
_journal_name_full 'Journal of Organic Chemistry'
_journal_page_first 5349
_journal_page_last 5355
_journal_paper_doi 10.1021/jo9008222
_journal_volume 74
_journal_year 2009
_chemical_formula_moiety 'C21 H22 O5'
_chemical_formula_sum 'C21 H22 O5'
_chemical_formula_weight 354.39
_chemical_name_systematic
;
 ?
;
_space_group_IT_number 4
_symmetry_cell_setting monoclinic
_symmetry_space_group_name_Hall 'P 2yb'
_symmetry_space_group_name_H-M 'P 1 21 1'
_atom_sites_solution_hydrogens geom
_atom_sites_solution_primary direct
_atom_sites_solution_secondary difmap
_audit_creation_method SHELXL-97
_cell_angle_alpha 90.00
_cell_angle_beta 100.694(2)
_cell_angle_gamma 90.00
_cell_formula_units_Z 2
_cell_length_a 8.8702(11)
_cell_length_b 5.7173(7)
_cell_length_c 17.763(2)
_cell_measurement_reflns_used 1000
_cell_measurement_temperature 293(2)
_cell_volume 885.17(19)
_computing_cell_refinement 'Bruker SMART v5.628'
_computing_data_collection 'Bruker SMART v5.628'
_computing_data_reduction 'Bruker SAINT+ v6.45'
_computing_molecular_graphics ORTEP
_computing_structure_refinement 'SHELXL-97 (Sheldrick, 1997)'
_computing_structure_solution 'SIR 97'
_diffrn_ambient_temperature 293(2)
_diffrn_measured_fraction_theta_full 0.990
_diffrn_measured_fraction_theta_max 0.990
_diffrn_radiation_monochromator graphite
_diffrn_radiation_source 'fine-focus sealed tube'
_diffrn_radiation_type MoK\a
_diffrn_radiation_wavelength 0.71073
_diffrn_reflns_av_R_equivalents 0.0207
_diffrn_reflns_av_sigmaI/netI 0.0430
_diffrn_reflns_limit_h_max 10
_diffrn_reflns_limit_h_min -11
_diffrn_reflns_limit_k_max 7
_diffrn_reflns_limit_k_min -7
_diffrn_reflns_limit_l_max 18
_diffrn_reflns_limit_l_min -23
_diffrn_reflns_number 5992
_diffrn_reflns_theta_full 28.28
_diffrn_reflns_theta_max 28.28
_diffrn_reflns_theta_min 2.33
_diffrn_standards_decay_% 0
_exptl_absorpt_coefficient_mu 0.094
_exptl_absorpt_correction_type none
_exptl_crystal_colour colorless
_exptl_crystal_density_diffrn 1.330
_exptl_crystal_density_method 'not measured'
_exptl_crystal_description prism
_exptl_crystal_F_000 376
_exptl_crystal_size_max 0.2
_exptl_crystal_size_mid 0.15
_exptl_crystal_size_min 0.15
_refine_diff_density_max 0.323
_refine_diff_density_min -0.246
_refine_diff_density_rms 0.049
_refine_ls_abs_structure_details 'Flack H D (1983), Acta Cryst. A39, 876-881'
_refine_ls_abs_structure_Flack 0.5(9)
_refine_ls_extinction_method none
_refine_ls_goodness_of_fit_ref 1.028
_refine_ls_hydrogen_treatment constr
_refine_ls_matrix_type full
_refine_ls_number_parameters 236
_refine_ls_number_reflns 4063
_refine_ls_number_restraints 1
_refine_ls_restrained_S_all 1.028
_refine_ls_R_factor_all 0.0490
_refine_ls_R_factor_gt 0.0456
_refine_ls_shift/su_max 0.001
_refine_ls_shift/su_mean 0.000
_refine_ls_structure_factor_coef Fsqd
_refine_ls_weighting_details 'calc w=1/[\s^2^(Fo^2^)+(0.0505P)^2^+0.2115P] where P=(Fo^2^+2Fc^2^)/3'
_refine_ls_weighting_scheme calc
_refine_ls_wR_factor_gt 0.1018
_refine_ls_wR_factor_ref 0.1045
_reflns_number_gt 3802
_reflns_number_total 4063
_reflns_threshold_expression >2sigma(I)
_cod_data_source_file jo9008222_si_003.cif
_cod_data_source_block 26mayem
_cod_original_sg_symbol_H-M 'P 21'
_cod_database_code 4024693

loop_
_symmetry_equiv_pos_as_xyz
'x, y, z'
'-x, y+1/2, -z'

loop_
_atom_site_label
_atom_site_type_symbol
_atom_site_fract_x
_atom_site_fract_y
_atom_site_fract_z
_atom_site_U_iso_or_equiv
_atom_site_adp_type
_atom_site_occupancy
_atom_site_symmetry_multiplicity
_atom_site_calc_flag
_atom_site_refinement_flags
_atom_site_disorder_assembly
_atom_site_disorder_group
O1 O 0.28354(14) 0.3317(2) 0.23585(7) 0.0178(3) Uani 1 1 d . . .
O2 O 0.08367(15) 0.0240(3) -0.00889(7) 0.0219(3) Uani 1 1 d . . .
O3 O 0.24972(15) 0.5282(3) 0.03639(7) 0.0212(3) Uani 1 1 d . . .
H3 H 0.1562 0.5176 0.0315 0.032 Uiso 1 1 calc R . .
O4 O 0.54365(14) 0.2423(2) 0.17764(7) 0.0174(3) Uani 1 1 d . . .
O5 O 0.37186(14) 0.7435(3) 0.31535(8) 0.0216(3) Uani 1 1 d . . .
C5 C 0.3623(2) 0.5196(4) 0.20316(10) 0.0165(4) Uani 1 1 d . . .
H5 H 0.2854 0.6326 0.1788 0.020 Uiso 1 1 calc R . .
C2 C 0.21141(19) 0.1763(3) 0.10979(10) 0.0163(4) Uani 1 1 d . . .
C9 C 0.7642(2) 0.0042(3) 0.18380(10) 0.0172(4) Uani 1 1 d . . .
C4 C 0.4438(2) 0.4201(3) 0.14217(10) 0.0153(4) Uani 1 1 d . . .
H4 H 0.5034 0.5435 0.1230 0.018 Uiso 1 1 calc R . .
C3 C 0.32005(19) 0.3281(3) 0.07645(10) 0.0152(4) Uani 1 1 d . . .
H3 H 0.3692 0.2344 0.0416 0.018 Uiso 1 1 calc R . .
C10 C 0.8261(2) 0.0712(3) 0.25891(11) 0.0191(4) Uani 1 1 d . . .
H10 H 0.7952 0.2107 0.2783 0.023 Uiso 1 1 calc R . .
C13 C 0.9207(2) -0.3453(4) 0.20232(12) 0.0231(4) Uani 1 1 d . . .
H13 H 0.9525 -0.4844 0.1831 0.028 Uiso 1 1 calc R . .
C21 C 0.3290(2) 0.8172(4) 0.48206(12) 0.0255(4) Uani 1 1 d . . .
H21 H 0.3771 0.6720 0.4866 0.031 Uiso 1 1 calc R . .
C8 C 0.6498(2) 0.1563(4) 0.13296(10) 0.0197(4) Uani 1 1 d . . .
H8A H 0.7018 0.2857 0.1133 0.024 Uiso 1 1 calc R . .
H8B H 0.5962 0.0663 0.0899 0.024 Uiso 1 1 calc R . .
C14 C 0.8121(2) -0.2059(3) 0.15668(11) 0.0182(4) Uani 1 1 d . . .
H14 H 0.7707 -0.2540 0.1071 0.022 Uiso 1 1 calc R . .
C15 C 0.4563(2) 0.8995(4) 0.37045(12) 0.0254(5) Uani 1 1 d . . .
H15A H 0.4878 1.0363 0.3450 0.030 Uiso 1 1 calc R . .
H15B H 0.5475 0.8224 0.3980 0.030 Uiso 1 1 calc R . .
C1 C 0.2061(2) 0.1834(3) 0.18527(11) 0.0175(4) Uani 1 1 d . . .
H1 H 0.1429 0.0755 0.2034 0.021 Uiso 1 1 calc R . .
C11 C 0.9335(2) -0.0692(4) 0.30477(11) 0.0232(4) Uani 1 1 d . . .
H11 H 0.9734 -0.0237 0.3548 0.028 Uiso 1 1 calc R . .
C6 C 0.4659(2) 0.6395(4) 0.26823(11) 0.0209(4) Uani 1 1 d . . .
H6A H 0.5351 0.5271 0.2974 0.025 Uiso 1 1 calc R . .
H6B H 0.5267 0.7582 0.2487 0.025 Uiso 1 1 calc R . .
C16 C 0.3538(2) 0.9703(3) 0.42505(11) 0.0188(4) Uani 1 1 d . . .
C12 C 0.9815(2) -0.2767(4) 0.27656(12) 0.0246(4) Uani 1 1 d . . .
H12 H 1.0543 -0.3694 0.3073 0.030 Uiso 1 1 calc R . .
C7 C 0.1038(2) 0.0258(4) 0.06114(11) 0.0193(4) Uani 1 1 d . . .
H7 H 0.0458 -0.0768 0.0848 0.023 Uiso 1 1 calc R . .
C18 C 0.1874(2) 1.2487(4) 0.46974(13) 0.0270(5) Uani 1 1 d . . .
H18 H 0.1396 1.3942 0.4654 0.032 Uiso 1 1 calc R . .
C17 C 0.2827(2) 1.1880(4) 0.41960(11) 0.0220(4) Uani 1 1 d . . .
H17 H 0.2993 1.2931 0.3820 0.026 Uiso 1 1 calc R . .
C20 C 0.2333(3) 0.8781(4) 0.53232(12) 0.0321(5) Uani 1 1 d . . .
H20 H 0.2165 0.7737 0.5701 0.039 Uiso 1 1 calc R . .
C19 C 0.1627(3) 1.0955(4) 0.52609(13) 0.0325(6) Uani 1 1 d . . .
H19 H 0.0988 1.1378 0.5598 0.039 Uiso 1 1 calc R . .

loop_
_atom_site_aniso_label
_atom_site_aniso_U_11
_atom_site_aniso_U_22
_atom_site_aniso_U_33
_atom_site_aniso_U_23
_atom_site_aniso_U_13
_atom_site_aniso_U_12
O1 0.0201(6) 0.0190(7) 0.0154(6) -0.0011(5) 0.0061(5) -0.0016(5)
O2 0.0233(7) 0.0229(7) 0.0183(6) -0.0011(6) 0.0006(5) -0.0030(6)
O3 0.0186(6) 0.0216(7) 0.0220(7) 0.0074(6) 0.0002(5) 0.0006(6)
O4 0.0164(6) 0.0208(7) 0.0155(6) 0.0013(5) 0.0041(5) 0.0041(5)
O5 0.0180(6) 0.0260(7) 0.0215(7) -0.0092(6) 0.0058(5) -0.0013(6)
C5 0.0169(8) 0.0164(9) 0.0167(8) 0.0019(7) 0.0046(7) 0.0005(7)
C2 0.0152(8) 0.0154(9) 0.0184(8) 0.0011(7) 0.0030(7) 0.0019(7)
C9 0.0151(8) 0.0201(10) 0.0180(8) 0.0029(8) 0.0071(7) -0.0013(7)
C4 0.0137(8) 0.0160(9) 0.0167(8) 0.0024(7) 0.0042(7) 0.0003(7)
C3 0.0150(8) 0.0171(9) 0.0141(8) 0.0014(7) 0.0041(7) 0.0014(7)
C10 0.0193(9) 0.0194(10) 0.0196(9) -0.0002(8) 0.0067(7) -0.0001(7)
C13 0.0215(9) 0.0192(10) 0.0312(11) 0.0016(9) 0.0120(8) 0.0020(8)
C21 0.0241(9) 0.0192(10) 0.0302(11) -0.0003(9) -0.0030(8) -0.0001(8)
C8 0.0194(9) 0.0257(10) 0.0152(8) -0.0006(8) 0.0065(7) 0.0045(8)
C14 0.0168(8) 0.0214(10) 0.0177(9) -0.0003(7) 0.0062(7) -0.0013(7)
C15 0.0172(9) 0.0308(12) 0.0277(11) -0.0147(9) 0.0032(8) -0.0021(8)
C1 0.0137(8) 0.0168(9) 0.0227(9) 0.0031(8) 0.0052(7) 0.0008(7)
C11 0.0214(9) 0.0306(11) 0.0174(9) 0.0014(8) 0.0034(7) -0.0063(8)
C6 0.0174(9) 0.0255(10) 0.0202(9) -0.0045(8) 0.0046(7) -0.0003(8)
C16 0.0152(8) 0.0227(11) 0.0172(9) -0.0066(8) -0.0003(7) -0.0021(7)
C12 0.0189(9) 0.0265(11) 0.0287(10) 0.0115(9) 0.0052(8) 0.0039(8)
C7 0.0176(8) 0.0160(9) 0.0246(10) 0.0007(8) 0.0044(7) -0.0020(7)
C18 0.0226(9) 0.0195(10) 0.0383(12) -0.0094(9) 0.0041(9) 0.0009(8)
C17 0.0220(9) 0.0223(11) 0.0203(9) 0.0000(8) 0.0007(7) -0.0020(8)
C20 0.0383(12) 0.0353(14) 0.0231(11) -0.0003(10) 0.0065(9) -0.0142(10)
C19 0.0293(11) 0.0418(15) 0.0300(11) -0.0204(10) 0.0147(9) -0.0132(10)

loop_
_atom_type_symbol
_atom_type_description
_atom_type_scat_dispersion_real
_atom_type_scat_dispersion_imag
_atom_type_scat_source
C C 0.0033 0.0016 'International Tables Vol C Tables 4.2.6.8 and 6.1.1.4'
H H 0.0000 0.0000 'International Tables Vol C Tables 4.2.6.8 and 6.1.1.4'
O O 0.0106 0.0060 'International Tables Vol C Tables 4.2.6.8 and 6.1.1.4'

loop_
_geom_angle_atom_site_label_1
_geom_angle_atom_site_label_2
_geom_angle_atom_site_label_3
_geom_angle
_geom_angle_site_symmetry_1
_geom_angle_site_symmetry_3
_geom_angle_publ_flag
C1 O1 C5 115.21(14) . . ?
C4 O4 C8 115.00(13) . . ?
C6 O5 C15 112.00(14) . . ?
O1 C5 C6 107.44(14) . . ?
O1 C5 C4 109.51(16) . . ?
C6 C5 C4 114.51(15) . . ?
C1 C2 C7 118.04(17) . . ?
C1 C2 C3 121.23(16) . . ?
C7 C2 C3 120.67(16) . . ?
C14 C9 C10 118.45(17) . . ?
C14 C9 C8 120.48(17) . . ?
C10 C9 C8 121.06(17) . . ?
O4 C4 C5 107.00(14) . . ?
O4 C4 C3 113.01(15) . . ?
C5 C4 C3 107.58(14) . . ?
O3 C3 C2 114.04(14) . . ?
O3 C3 C4 106.74(15) . . ?
C2 C3 C4 108.58(14) . . ?
C11 C10 C9 120.42(18) . . ?
C12 C13 C14 119.88(19) . . ?
C20 C21 C16 120.7(2) . . ?
O4 C8 C9 107.88(14) . . ?
C9 C14 C13 121.13(18) . . ?
O5 C15 C16 107.86(15) . . ?
O1 C1 C2 125.50(17) . . ?
C12 C11 C10 120.43(19) . . ?
O5 C6 C5 107.58(14) . . ?
C21 C16 C17 118.99(18) . . ?
C21 C16 C15 119.88(19) . . ?
C17 C16 C15 121.13(19) . . ?
C11 C12 C13 119.68(19) . . ?
O2 C7 C2 124.61(18) . . ?
C19 C18 C17 120.5(2) . . ?
C18 C17 C16 120.3(2) . . ?
C21 C20 C19 119.7(2) . . ?
C18 C19 C20 119.8(2) . . ?

loop_
_geom_bond_atom_site_label_1
_geom_bond_atom_site_label_2
_geom_bond_distance
_geom_bond_site_symmetry_2
_geom_bond_publ_flag
O1 C1 1.330(2) . ?
O1 C5 1.459(2) . ?
O2 C7 1.224(2) . ?
O3 C3 1.428(2) . ?
O4 C4 1.417(2) . ?
O4 C8 1.427(2) . ?
O5 C6 1.417(2) . ?
O5 C15 1.429(2) . ?
C5 C6 1.502(3) . ?
C5 C4 1.520(2) . ?
C2 C1 1.351(3) . ?
C2 C7 1.447(3) . ?
C2 C3 1.498(2) . ?
C9 C14 1.389(3) . ?
C9 C10 1.399(3) . ?
C9 C8 1.504(3) . ?
C4 C3 1.539(2) . ?
C10 C11 1.388(3) . ?
C13 C12 1.386(3) . ?
C13 C14 1.390(3) . ?
C21 C20 1.386(3) . ?
C21 C16 1.387(3) . ?
C15 C16 1.503(3) . ?
C11 C12 1.385(3) . ?
C16 C17 1.391(3) . ?
C18 C19 1.378(3) . ?
C18 C17 1.381(3) . ?
C20 C19 1.387(4) . ?

loop_
_geom_torsion_atom_site_label_1
_geom_torsion_atom_site_label_2
_geom_torsion_atom_site_label_3
_geom_torsion_atom_site_label_4
_geom_torsion
_geom_torsion_site_symmetry_1
_geom_torsion_site_symmetry_2
_geom_torsion_site_symmetry_3
_geom_torsion_site_symmetry_4
_geom_torsion_publ_flag
C1 O1 C5 C6 -169.47(15) . . . . ?
C1 O1 C5 C4 -44.54(19) . . . . ?
C8 O4 C4 C5 -169.47(15) . . . . ?
C8 O4 C4 C3 72.30(18) . . . . ?
O1 C5 C4 O4 -56.55(17) . . . . ?
C6 C5 C4 O4 64.2(2) . . . . ?
O1 C5 C4 C3 65.17(18) . . . . ?
C6 C5 C4 C3 -174.11(16) . . . . ?
C1 C2 C3 O3 -102.3(2) . . . . ?
C7 C2 C3 O3 74.7(2) . . . . ?
C1 C2 C3 C4 16.5(2) . . . . ?
C7 C2 C3 C4 -166.46(16) . . . . ?
O4 C4 C3 O3 -168.21(13) . . . . ?
C5 C4 C3 O3 73.89(18) . . . . ?
O4 C4 C3 C2 68.42(18) . . . . ?
C5 C4 C3 C2 -49.47(19) . . . . ?
C14 C9 C10 C11 0.4(3) . . . . ?
C8 C9 C10 C11 -178.96(17) . . . . ?
C4 O4 C8 C9 169.72(15) . . . . ?
C14 C9 C8 O4 138.11(17) . . . . ?
C10 C9 C8 O4 -42.6(2) . . . . ?
C10 C9 C14 C13 -1.0(3) . . . . ?
C8 C9 C14 C13 178.31(17) . . . . ?
C12 C13 C14 C9 0.8(3) . . . . ?
C6 O5 C15 C16 -171.18(17) . . . . ?
C5 O1 C1 C2 9.0(3) . . . . ?
C7 C2 C1 O1 -171.53(17) . . . . ?
C3 C2 C1 O1 5.5(3) . . . . ?
C9 C10 C11 C12 0.5(3) . . . . ?
C15 O5 C6 C5 -168.69(17) . . . . ?
O1 C5 C6 O5 -64.30(19) . . . . ?
C4 C5 C6 O5 173.84(16) . . . . ?
C20 C21 C16 C17 0.9(3) . . . . ?
C20 C21 C16 C15 -179.18(18) . . . . ?
O5 C15 C16 C21 77.3(2) . . . . ?
O5 C15 C16 C17 -102.7(2) . . . . ?
C10 C11 C12 C13 -0.7(3) . . . . ?
C14 C13 C12 C11 0.0(3) . . . . ?
C1 C2 C7 O2 170.73(19) . . . . ?
C3 C2 C7 O2 -6.4(3) . . . . ?
C19 C18 C17 C16 0.5(3) . . . . ?
C21 C16 C17 C18 -0.8(3) . . . . ?
C15 C16 C17 C18 179.23(18) . . . . ?
C16 C21 C20 C19 -0.6(3) . . . . ?
C17 C18 C19 C20 -0.3(3) . . . . ?
C21 C20 C19 C18 0.4(3) . . . . ?

loop_
_cod_related_entry_id
_cod_related_entry_database
_cod_related_entry_code
1 ChemSpider 30658999
